data_7119399
loop_
_publ_author_name
'Hu, Yimin'
'Ma, Jie'
'Li, Lidong'
'Hu, Qiong'
'Lv, Shuang'
'Liu, Baohua'
'Wang, Shaowu'

_publ_section_title
;
 Fused multifunctionalized dibenzoselenophenes from tetraynes.
;
_journal_issue 9
_journal_name_full 'Chemical communications (Cambridge, England)'
_journal_page_first 1542
_journal_page_last 1545
_journal_paper_doi 10.1039/c6cc09732d
_journal_volume 53
_journal_year 2017
_chemical_formula_sum 'C39 H36 O4 Se'
_chemical_formula_weight 647.64
_chemical_name_systematic
; 
 ? 
;
_space_group_IT_number 2
_symmetry_cell_setting triclinic
_symmetry_space_group_name_Hall '-P 1'
_symmetry_space_group_name_H-M 'P -1'
_atom_sites_solution_hydrogens geom
_atom_sites_solution_primary direct
_atom_sites_solution_secondary difmap
_audit_creation_method SHELXL-97
_audit_update_record
;
2016-11-24 deposited with the CCDC.
2017-01-04 downloaded from the CCDC.
;
_cell_angle_alpha 105.4320(10)
_cell_angle_beta 91.9620(10)
_cell_angle_gamma 108.6040(10)
_cell_formula_units_Z 2
_cell_length_a 9.1407(8)
_cell_length_b 10.9800(10)
_cell_length_c 18.0686(16)
_cell_measurement_reflns_used 5600
_cell_measurement_temperature 293(2)
_cell_measurement_theta_max 0.00
_cell_measurement_theta_min 0.00
_cell_volume 1642.6(3)
_computing_cell_refinement 'Bruker SMART'
_computing_data_collection 'Bruker SMART'
_computing_data_reduction 'Bruker SAINT'
_computing_molecular_graphics 'Bruker SHELXTL'
_computing_publication_material 'Bruker SHELXTL'
_computing_structure_refinement 'SHELXL-97 (Sheldrick, 1997)'
_computing_structure_solution 'SHELXS-97 (Sheldrick, 1990)'
_diffrn_ambient_temperature 293(2)
_diffrn_measured_fraction_theta_full 0.973
_diffrn_measured_fraction_theta_max 0.973
_diffrn_measurement_device_type 'CCD area detector'
_diffrn_measurement_method 'phi and omega scans'
_diffrn_radiation_monochromator graphite
_diffrn_radiation_source 'fine-focus sealed tube'
_diffrn_radiation_type MoK\a
_diffrn_radiation_wavelength 0.71073
_diffrn_reflns_av_R_equivalents 0.0229
_diffrn_reflns_av_sigmaI/netI 0.0381
_diffrn_reflns_limit_h_max 11
_diffrn_reflns_limit_h_min -11
_diffrn_reflns_limit_k_max 13
_diffrn_reflns_limit_k_min -14
_diffrn_reflns_limit_l_max 23
_diffrn_reflns_limit_l_min -23
_diffrn_reflns_number 14366
_diffrn_reflns_theta_full 27.62
_diffrn_reflns_theta_max 27.62
_diffrn_reflns_theta_min 2.04
_exptl_absorpt_coefficient_mu 1.182
_exptl_absorpt_correction_T_max 0.8711
_exptl_absorpt_correction_T_min 0.8519
_exptl_absorpt_correction_type multi-scan
_exptl_crystal_colour colorless
_exptl_crystal_density_diffrn 1.309
_exptl_crystal_density_method 'not measured'
_exptl_crystal_description block
_exptl_crystal_F_000 672
_exptl_crystal_size_max 0.14
_exptl_crystal_size_mid 0.13
_exptl_crystal_size_min 0.12
_refine_diff_density_max 0.461
_refine_diff_density_min -0.229
_refine_diff_density_rms 0.046
_refine_ls_extinction_method none
_refine_ls_goodness_of_fit_ref 0.989
_refine_ls_hydrogen_treatment mixed
_refine_ls_matrix_type full
_refine_ls_number_parameters 401
_refine_ls_number_reflns 7443
_refine_ls_number_restraints 0
_refine_ls_restrained_S_all 0.989
_refine_ls_R_factor_all 0.0660
_refine_ls_R_factor_gt 0.0413
_refine_ls_shift/su_max 0.001
_refine_ls_shift/su_mean 0.000
_refine_ls_structure_factor_coef Fsqd
_refine_ls_weighting_details 'calc w=1/[\s^2^(Fo^2^)+(0.0505P)^2^+0.5340P] where P=(Fo^2^+2Fc^2^)/3'
_refine_ls_weighting_scheme calc
_refine_ls_wR_factor_gt 0.1005
_refine_ls_wR_factor_ref 0.1116
_reflns_number_gt 5269
_reflns_number_total 7443
_reflns_threshold_expression >2sigma(I)
_cod_data_source_file c6cc09732d2.cif
_cod_data_source_block 140519a_0m
_cod_depositor_comments
;
The following automatic conversions were performed:

'_symmetry_cell_setting' value 'Triclinic' changed to 'triclinic'
according to
/usr/data/users/saulius/crontab/automatic-downloads/rss-feeds/RSC/lib/dictionaries/cif_core.dic
dictionary named 'cif_core.dic' version 2.4.2 from 2011-04-26.

Automatic conversion script
Id: cif_fix_values 4268 2015-11-12 08:31:59Z antanas 

 Adding full bibliography for 7119399--7119402.cif.
;
_cod_original_sg_symbol_H-M P-1
_cod_database_code 7119399

loop_
_symmetry_equiv_pos_as_xyz
'x, y, z'
'-x, -y, -z'

loop_
_atom_site_label
_atom_site_type_symbol
_atom_site_fract_x
_atom_site_fract_y
_atom_site_fract_z
_atom_site_U_iso_or_equiv
_atom_site_adp_type
_atom_site_occupancy
_atom_site_symmetry_multiplicity
_atom_site_calc_flag
_atom_site_refinement_flags
C1 C 0.7160(3) 1.0225(2) 0.40210(13) 0.0509(5) Uani 1 1 d .
C2 C 0.5637(3) 0.9054(2) 0.40093(15) 0.0550(6) Uani 1 1 d .
H2A H 0.5522 0.8953 0.4524 0.066 Uiso 1 1 calc R
H2B H 0.4731 0.9214 0.3818 0.066 Uiso 1 1 calc R
C3 C 0.5836(3) 0.7833(2) 0.34720(13) 0.0475(5) Uani 1 1 d .
C4 C 0.4805(3) 0.6514(2) 0.32412(13) 0.0486(5) Uani 1 1 d .
C5 C 0.5122(3) 0.5490(2) 0.26879(13) 0.0478(5) Uani 1 1 d .
C6 C 0.6577(3) 0.5789(2) 0.24105(13) 0.0477(5) Uani 1 1 d .
C7 C 0.7642(3) 0.7112(2) 0.26714(12) 0.0480(5) Uani 1 1 d .
C8 C 0.7232(3) 0.8126(2) 0.31777(13) 0.0490(5) Uani 1 1 d .
C9 C 0.8170(3) 0.9601(2) 0.34605(15) 0.0610(6) Uani 1 1 d .
H9A H 0.8332 0.9986 0.3032 0.073 Uiso 1 1 calc R
H9B H 0.9175 0.9751 0.3732 0.073 Uiso 1 1 calc R
C10 C 0.8104(3) 1.0811(3) 0.48163(14) 0.0555(6) Uani 1 1 d .
C11 C 1.0249(4) 1.2624(3) 0.55852(17) 0.0761(8) Uani 1 1 d .
H11A H 1.0980 1.2142 0.5557 0.091 Uiso 1 1 calc R
H11B H 0.9741 1.2579 0.6044 0.091 Uiso 1 1 calc R
C12 C 1.1073(4) 1.4039(4) 0.5620(2) 0.0999(11) Uani 1 1 d .
H12A H 1.1525 1.4072 0.5151 0.150 Uiso 1 1 calc R
H12B H 1.1880 1.4446 0.6053 0.150 Uiso 1 1 calc R
H12C H 1.0350 1.4517 0.5678 0.150 Uiso 1 1 calc R
C13 C 0.6820(3) 1.1339(2) 0.37750(14) 0.0550(6) Uani 1 1 d .
C14 C 0.5270(4) 1.2743(3) 0.3984(2) 0.0847(9) Uani 1 1 d .
H14A H 0.6130 1.3589 0.4117 0.102 Uiso 1 1 calc R
H14B H 0.4935 1.2474 0.3432 0.102 Uiso 1 1 calc R
C15 C 0.4001(5) 1.2907(4) 0.4407(3) 0.1131(14) Uani 1 1 d .
H15A H 0.3128 1.2084 0.4248 0.170 Uiso 1 1 calc R
H15B H 0.3705 1.3615 0.4302 0.170 Uiso 1 1 calc R
H15C H 0.4324 1.3131 0.4952 0.170 Uiso 1 1 calc R
C16 C 0.3812(3) 0.4204(2) 0.24709(14) 0.0539(6) Uani 1 1 d .
C17 C 0.3658(3) 0.3030(3) 0.19051(16) 0.0654(7) Uani 1 1 d .
H17 H 0.4448 0.2986 0.1599 0.079 Uiso 1 1 calc R
C18 C 0.2310(4) 0.1903(3) 0.17911(19) 0.0779(8) Uani 1 1 d .
H18 H 0.2203 0.1120 0.1401 0.093 Uiso 1 1 calc R
C19 C 0.1139(4) 0.1941(3) 0.2250(2) 0.0839(9) Uani 1 1 d .
H19 H 0.0276 0.1172 0.2184 0.101 Uiso 1 1 calc R
C20 C 0.1242(3) 0.3107(3) 0.28032(19) 0.0747(8) Uani 1 1 d .
H20 H 0.0449 0.3143 0.3108 0.090 Uiso 1 1 calc R
C21 C 0.2559(3) 0.4234(3) 0.28970(15) 0.0590(6) Uani 1 1 d .
C22 C 0.7079(3) 0.4781(2) 0.18493(13) 0.0509(5) Uani 1 1 d .
C23 C 0.7260(4) 0.4865(3) 0.11071(15) 0.0667(7) Uani 1 1 d .
H23 H 0.7014 0.5526 0.0952 0.080 Uiso 1 1 calc R
C24 C 0.7798(4) 0.3982(3) 0.05925(16) 0.0794(9) Uani 1 1 d .
H24 H 0.7925 0.4069 0.0098 0.095 Uiso 1 1 calc R
C25 C 0.8152(4) 0.2977(3) 0.07941(18) 0.0774(8) Uani 1 1 d .
C26 C 0.7962(4) 0.2891(3) 0.15361(18) 0.0754(8) Uani 1 1 d .
H26 H 0.8192 0.2218 0.1687 0.090 Uiso 1 1 calc R
C27 C 0.7440(3) 0.3777(3) 0.20582(15) 0.0633(7) Uani 1 1 d .
H27 H 0.7330 0.3698 0.2555 0.076 Uiso 1 1 calc R
C28 C 0.8717(6) 0.2000(4) 0.0210(3) 0.1188(14) Uani 1 1 d .
H28A H 0.8811 0.1315 0.0436 0.143 Uiso 1 1 calc R
H28B H 0.7941 0.1557 -0.0244 0.143 Uiso 1 1 calc R
C29 C 1.0186(7) 0.2624(6) -0.0027(3) 0.167(2) Uani 1 1 d .
H29A H 1.0127 0.3345 -0.0219 0.251 Uiso 1 1 calc R
H29B H 1.0426 0.1972 -0.0428 0.251 Uiso 1 1 calc R
H29C H 1.0988 0.2973 0.0408 0.251 Uiso 1 1 calc R
C30 C 0.9173(3) 0.7427(2) 0.24480(13) 0.0528(6) Uani 1 1 d .
C31 C 1.0475(3) 0.7666(3) 0.22948(14) 0.0561(6) Uani 1 1 d .
C32 C 1.2000(3) 0.7890(3) 0.20694(13) 0.0531(6) Uani 1 1 d .
C33 C 1.2465(3) 0.6812(3) 0.16955(15) 0.0611(6) Uani 1 1 d .
H33 H 1.1804 0.5935 0.1620 0.073 Uiso 1 1 calc R
C34 C 1.3911(3) 0.7049(3) 0.14377(16) 0.0693(7) Uani 1 1 d .
H34 H 1.4209 0.6323 0.1194 0.083 Uiso 1 1 calc R
C35 C 1.4912(3) 0.8328(3) 0.15334(16) 0.0659(7) Uani 1 1 d .
C36 C 1.4470(3) 0.9385(3) 0.19212(18) 0.0747(8) Uani 1 1 d .
H36 H 1.5143 1.0260 0.2003 0.090 Uiso 1 1 calc R
C37 C 1.3047(3) 0.9170(3) 0.21911(17) 0.0691(7) Uani 1 1 d .
H37 H 1.2785 0.9903 0.2461 0.083 Uiso 1 1 calc R
C38 C 1.6433(4) 0.8575(4) 0.1190(2) 0.0911(10) Uani 1 1 d .
H38A H 1.7163 0.9446 0.1485 0.109 Uiso 1 1 calc R
H38B H 1.6874 0.7898 0.1233 0.109 Uiso 1 1 calc R
C39 C 1.6222(5) 0.8536(6) 0.0367(2) 0.1395(19) Uani 1 1 d .
H39A H 1.5677 0.7629 0.0057 0.209 Uiso 1 1 calc R
H39B H 1.7223 0.8858 0.0199 0.209 Uiso 1 1 calc R
H39C H 1.5632 0.9096 0.0310 0.209 Uiso 1 1 calc R
O1 O 0.8045(3) 1.0221(2) 0.52869(13) 0.0915(7) Uani 1 1 d .
O2 O 0.9104(2) 1.20318(18) 0.48985(10) 0.0634(4) Uani 1 1 d .
O3 O 0.7387(2) 1.1812(2) 0.32836(11) 0.0754(5) Uani 1 1 d .
O4 O 0.5773(2) 1.17200(18) 0.41806(10) 0.0653(5) Uani 1 1 d .
Se1 Se 0.28642(3) 0.59407(3) 0.359524(16) 0.06253(11) Uani 1 1 d .

loop_
_atom_site_aniso_label
_atom_site_aniso_U_11
_atom_site_aniso_U_22
_atom_site_aniso_U_33
_atom_site_aniso_U_23
_atom_site_aniso_U_13
_atom_site_aniso_U_12
C1 0.0547(14) 0.0470(13) 0.0513(13) 0.0173(10) 0.0146(11) 0.0145(11)
C2 0.0568(14) 0.0479(13) 0.0624(14) 0.0195(11) 0.0235(12) 0.0162(11)
C3 0.0506(13) 0.0501(13) 0.0461(12) 0.0205(10) 0.0130(10) 0.0170(11)
C4 0.0441(12) 0.0532(13) 0.0518(13) 0.0214(11) 0.0126(10) 0.0151(10)
C5 0.0474(12) 0.0539(13) 0.0448(12) 0.0193(10) 0.0059(10) 0.0168(11)
C6 0.0511(13) 0.0520(13) 0.0435(12) 0.0166(10) 0.0078(10) 0.0198(11)
C7 0.0479(13) 0.0563(14) 0.0427(12) 0.0179(10) 0.0121(10) 0.0182(11)
C8 0.0493(13) 0.0529(13) 0.0455(12) 0.0181(10) 0.0115(10) 0.0147(11)
C9 0.0601(15) 0.0547(15) 0.0647(15) 0.0180(12) 0.0252(12) 0.0125(12)
C10 0.0589(15) 0.0585(15) 0.0571(14) 0.0237(12) 0.0150(12) 0.0241(12)
C11 0.0715(19) 0.085(2) 0.0641(17) 0.0169(15) -0.0049(14) 0.0221(17)
C12 0.087(2) 0.090(3) 0.090(2) 0.016(2) -0.0021(19) -0.003(2)
C13 0.0557(14) 0.0519(14) 0.0523(13) 0.0190(11) 0.0054(11) 0.0085(11)
C14 0.098(2) 0.072(2) 0.107(2) 0.0510(18) 0.024(2) 0.0387(18)
C15 0.134(3) 0.125(3) 0.137(3) 0.074(3) 0.046(3) 0.088(3)
C16 0.0475(13) 0.0540(14) 0.0575(14) 0.0224(12) 0.0002(11) 0.0093(11)
C17 0.0606(16) 0.0690(18) 0.0683(17) 0.0223(14) 0.0090(13) 0.0224(14)
C18 0.0707(19) 0.0571(17) 0.088(2) 0.0117(15) -0.0030(16) 0.0076(15)
C19 0.0586(18) 0.067(2) 0.112(3) 0.0298(19) 0.0014(17) 0.0009(15)
C20 0.0477(15) 0.074(2) 0.098(2) 0.0332(18) 0.0121(14) 0.0088(14)
C21 0.0502(14) 0.0607(15) 0.0684(16) 0.0267(13) 0.0092(12) 0.0156(12)
C22 0.0520(13) 0.0527(14) 0.0488(13) 0.0150(11) 0.0100(10) 0.0183(11)
C23 0.089(2) 0.0687(17) 0.0525(15) 0.0218(13) 0.0156(14) 0.0366(16)
C24 0.110(3) 0.080(2) 0.0520(15) 0.0167(14) 0.0264(16) 0.0384(19)
C25 0.087(2) 0.0702(19) 0.077(2) 0.0096(15) 0.0248(16) 0.0369(17)
C26 0.086(2) 0.0678(18) 0.083(2) 0.0209(15) 0.0110(16) 0.0406(16)
C27 0.0716(17) 0.0686(17) 0.0584(15) 0.0231(13) 0.0111(13) 0.0314(14)
C28 0.145(4) 0.104(3) 0.117(3) 0.015(2) 0.051(3) 0.065(3)
C29 0.172(5) 0.218(6) 0.173(5) 0.068(5) 0.102(4) 0.131(5)
C30 0.0559(14) 0.0574(14) 0.0459(12) 0.0156(11) 0.0127(11) 0.0195(12)
C31 0.0565(15) 0.0635(15) 0.0486(13) 0.0168(11) 0.0128(11) 0.0201(12)
C32 0.0475(13) 0.0649(15) 0.0478(13) 0.0174(11) 0.0089(10) 0.0193(12)
C33 0.0636(16) 0.0651(16) 0.0604(15) 0.0243(13) 0.0148(12) 0.0240(13)
C34 0.0721(18) 0.088(2) 0.0696(17) 0.0312(15) 0.0231(14) 0.0475(17)
C35 0.0483(14) 0.093(2) 0.0663(16) 0.0339(15) 0.0120(12) 0.0275(15)
C36 0.0547(16) 0.0762(19) 0.083(2) 0.0221(16) 0.0097(14) 0.0088(14)
C37 0.0611(16) 0.0670(18) 0.0751(18) 0.0145(14) 0.0178(14) 0.0205(14)
C38 0.0594(18) 0.129(3) 0.105(3) 0.055(2) 0.0318(17) 0.0399(19)
C39 0.087(3) 0.235(6) 0.109(3) 0.078(3) 0.049(2) 0.045(3)
O1 0.1038(17) 0.0916(16) 0.0803(14) 0.0513(13) 0.0009(12) 0.0146(13)
O2 0.0681(11) 0.0596(11) 0.0583(10) 0.0205(8) -0.0006(9) 0.0143(9)
O3 0.0805(13) 0.0823(13) 0.0755(12) 0.0476(11) 0.0237(10) 0.0226(11)
O4 0.0800(12) 0.0612(11) 0.0734(12) 0.0361(9) 0.0241(10) 0.0339(10)
Se1 0.05074(16) 0.06572(18) 0.07460(19) 0.02629(14) 0.02424(12) 0.01810(12)

loop_
_atom_type_symbol
_atom_type_description
_atom_type_scat_dispersion_real
_atom_type_scat_dispersion_imag
_atom_type_scat_source
C C 0.0033 0.0016 'International Tables Vol C Tables 4.2.6.8 and 6.1.1.4'
H H 0.0000 0.0000 'International Tables Vol C Tables 4.2.6.8 and 6.1.1.4'
O O 0.0106 0.0060 'International Tables Vol C Tables 4.2.6.8 and 6.1.1.4'
Se Se -0.0929 2.2259 'International Tables Vol C Tables 4.2.6.8 and 6.1.1.4'

loop_
_geom_angle_atom_site_label_1
_geom_angle_atom_site_label_2
_geom_angle_atom_site_label_3
_geom_angle
C10 C1 C13 109.14(19)
C10 C1 C2 111.2(2)
C13 C1 C2 111.8(2)
C10 C1 C9 106.7(2)
C13 C1 C9 110.96(19)
C2 C1 C9 106.86(18)
C3 C2 C1 104.47(18)
C3 C2 H2A 110.9
C1 C2 H2A 110.9
C3 C2 H2B 110.9
C1 C2 H2B 110.9
H2A C2 H2B 108.9
C8 C3 C4 119.0(2)
C8 C3 C2 112.3(2)
C4 C3 C2 128.7(2)
C3 C4 C5 121.7(2)
C3 C4 Se1 124.42(17)
C5 C4 Se1 113.82(17)
C4 C5 C6 118.7(2)
C4 C5 C16 112.8(2)
C6 C5 C16 128.5(2)
C7 C6 C5 119.1(2)
C7 C6 C22 116.9(2)
C5 C6 C22 123.9(2)
C8 C7 C6 120.3(2)
C8 C7 C30 119.2(2)
C6 C7 C30 120.5(2)
C3 C8 C7 120.9(2)
C3 C8 C9 112.0(2)
C7 C8 C9 127.2(2)
C8 C9 C1 104.32(18)
C8 C9 H9A 110.9
C1 C9 H9A 110.9
C8 C9 H9B 110.9
C1 C9 H9B 110.9
H9A C9 H9B 108.9
O1 C10 O2 124.0(3)
O1 C10 C1 124.7(2)
O2 C10 C1 111.1(2)
O2 C11 C12 107.4(3)
O2 C11 H11A 110.2
C12 C11 H11A 110.2
O2 C11 H11B 110.2
C12 C11 H11B 110.2
H11A C11 H11B 108.5
C11 C12 H12A 109.5
C11 C12 H12B 109.5
H12A C12 H12B 109.5
C11 C12 H12C 109.5
H12A C12 H12C 109.5
H12B C12 H12C 109.5
O3 C13 O4 123.8(2)
O3 C13 C1 125.9(2)
O4 C13 C1 110.32(19)
C15 C14 O4 109.2(3)
C15 C14 H14A 109.8
O4 C14 H14A 109.8
C15 C14 H14B 109.8
O4 C14 H14B 109.8
H14A C14 H14B 108.3
C14 C15 H15A 109.5
C14 C15 H15B 109.5
H15A C15 H15B 109.5
C14 C15 H15C 109.5
H15A C15 H15C 109.5
H15B C15 H15C 109.5
C17 C16 C21 117.7(2)
C17 C16 C5 128.7(2)
C21 C16 C5 113.6(2)
C16 C17 C18 120.0(3)
C16 C17 H17 120.0
C18 C17 H17 120.0
C19 C18 C17 120.9(3)
C19 C18 H18 119.6
C17 C18 H18 119.6
C20 C19 C18 120.4(3)
C20 C19 H19 119.8
C18 C19 H19 119.8
C19 C20 C21 118.5(3)
C19 C20 H20 120.8
C21 C20 H20 120.8
C20 C21 C16 122.5(3)
C20 C21 Se1 124.4(2)
C16 C21 Se1 113.10(18)
C23 C22 C27 117.9(2)
C23 C22 C6 120.2(2)
C27 C22 C6 121.8(2)
C24 C23 C22 121.0(3)
C24 C23 H23 119.5
C22 C23 H23 119.5
C25 C24 C23 121.4(3)
C25 C24 H24 119.3
C23 C24 H24 119.3
C24 C25 C26 117.5(3)
C24 C25 C28 120.4(3)
C26 C25 C28 122.1(3)
C27 C26 C25 121.6(3)
C27 C26 H26 119.2
C25 C26 H26 119.2
C26 C27 C22 120.6(3)
C26 C27 H27 119.7
C22 C27 H27 119.7
C29 C28 C25 113.8(4)
C29 C28 H28A 108.8
C25 C28 H28A 108.8
C29 C28 H28B 108.8
C25 C28 H28B 108.8
H28A C28 H28B 107.7
C28 C29 H29A 109.5
C28 C29 H29B 109.5
H29A C29 H29B 109.5
C28 C29 H29C 109.5
H29A C29 H29C 109.5
H29B C29 H29C 109.5
C31 C30 C7 176.3(3)
C30 C31 C32 176.6(3)
C37 C32 C33 117.6(2)
C37 C32 C31 121.5(2)
C33 C32 C31 120.9(2)
C34 C33 C32 120.1(3)
C34 C33 H33 120.0
C32 C33 H33 120.0
C35 C34 C33 121.6(3)
C35 C34 H34 119.2
C33 C34 H34 119.2
C34 C35 C36 118.1(2)
C34 C35 C38 121.2(3)
C36 C35 C38 120.7(3)
C35 C36 C37 121.1(3)
C35 C36 H36 119.4
C37 C36 H36 119.4
C36 C37 C32 121.4(3)
C36 C37 H37 119.3
C32 C37 H37 119.3
C39 C38 C35 112.1(3)
C39 C38 H38A 109.2
C35 C38 H38A 109.2
C39 C38 H38B 109.2
C35 C38 H38B 109.2
H38A C38 H38B 107.9
C38 C39 H39A 109.5
C38 C39 H39B 109.5
H39A C39 H39B 109.5
C38 C39 H39C 109.5
H39A C39 H39C 109.5
H39B C39 H39C 109.5
C10 O2 C11 116.7(2)
C13 O4 C14 116.8(2)
C4 Se1 C21 86.57(10)

loop_
_geom_bond_atom_site_label_1
_geom_bond_atom_site_label_2
_geom_bond_distance
C1 C10 1.514(4)
C1 C13 1.521(3)
C1 C2 1.559(3)
C1 C9 1.564(3)
C2 C3 1.499(3)
C2 H2A 0.9700
C2 H2B 0.9700
C3 C8 1.375(3)
C3 C4 1.393(3)
C4 C5 1.406(3)
C4 Se1 1.879(2)
C5 C6 1.408(3)
C5 C16 1.474(3)
C6 C7 1.408(3)
C6 C22 1.491(3)
C7 C8 1.402(3)
C7 C30 1.431(3)
C8 C9 1.504(3)
C9 H9A 0.9700
C9 H9B 0.9700
C10 O1 1.191(3)
C10 O2 1.326(3)
C11 O2 1.451(3)
C11 C12 1.478(5)
C11 H11A 0.9700
C11 H11B 0.9700
C12 H12A 0.9600
C12 H12B 0.9600
C12 H12C 0.9600
C13 O3 1.196(3)
C13 O4 1.330(3)
C14 C15 1.443(5)
C14 O4 1.460(3)
C14 H14A 0.9700
C14 H14B 0.9700
C15 H15A 0.9600
C15 H15B 0.9600
C15 H15C 0.9600
C16 C17 1.378(4)
C16 C21 1.406(3)
C17 C18 1.402(4)
C17 H17 0.9300
C18 C19 1.380(4)
C18 H18 0.9300
C19 C20 1.372(4)
C19 H19 0.9300
C20 C21 1.390(4)
C20 H20 0.9300
C21 Se1 1.888(3)
C22 C23 1.380(3)
C22 C27 1.383(3)
C23 C24 1.379(4)
C23 H23 0.9300
C24 C25 1.374(4)
C24 H24 0.9300
C25 C26 1.382(4)
C25 C28 1.523(4)
C26 C27 1.379(4)
C26 H26 0.9300
C27 H27 0.9300
C28 C29 1.437(6)
C28 H28A 0.9700
C28 H28B 0.9700
C29 H29A 0.9600
C29 H29B 0.9600
C29 H29C 0.9600
C30 C31 1.193(3)
C31 C32 1.430(3)
C32 C37 1.380(4)
C32 C33 1.397(3)
C33 C34 1.385(4)
C33 H33 0.9300
C34 C35 1.371(4)
C34 H34 0.9300
C35 C36 1.374(4)
C35 C38 1.516(4)
C36 C37 1.376(4)
C36 H36 0.9300
C37 H37 0.9300
C38 C39 1.481(5)
C38 H38A 0.9700
C38 H38B 0.9700
C39 H39A 0.9600
C39 H39B 0.9600
C39 H39C 0.9600

loop_
_geom_torsion_atom_site_label_1
_geom_torsion_atom_site_label_2
_geom_torsion_atom_site_label_3
_geom_torsion_atom_site_label_4
_geom_torsion
C10 C1 C2 C3 -115.0(2)
C13 C1 C2 C3 122.7(2)
C9 C1 C2 C3 1.1(3)
C1 C2 C3 C8 0.1(3)
C1 C2 C3 C4 -178.7(2)
C8 C3 C4 C5 -3.2(3)
C2 C3 C4 C5 175.6(2)
C8 C3 C4 Se1 179.28(17)
C2 C3 C4 Se1 -2.0(4)
C3 C4 C5 C6 5.4(3)
Se1 C4 C5 C6 -176.83(16)
C3 C4 C5 C16 -174.2(2)
Se1 C4 C5 C16 3.6(3)
C4 C5 C6 C7 -2.5(3)
C16 C5 C6 C7 177.0(2)
C4 C5 C6 C22 177.4(2)
C16 C5 C6 C22 -3.1(4)
C5 C6 C7 C8 -2.4(3)
C22 C6 C7 C8 177.7(2)
C5 C6 C7 C30 175.2(2)
C22 C6 C7 C30 -4.8(3)
C4 C3 C8 C7 -1.9(3)
C2 C3 C8 C7 179.2(2)
C4 C3 C8 C9 177.6(2)
C2 C3 C8 C9 -1.3(3)
C6 C7 C8 C3 4.7(3)
C30 C7 C8 C3 -172.9(2)
C6 C7 C8 C9 -174.7(2)
C30 C7 C8 C9 7.7(4)
C3 C8 C9 C1 2.0(3)
C7 C8 C9 C1 -178.6(2)
C10 C1 C9 C8 117.3(2)
C13 C1 C9 C8 -123.9(2)
C2 C1 C9 C8 -1.8(3)
C13 C1 C10 O1 148.8(3)
C2 C1 C10 O1 25.0(3)
C9 C1 C10 O1 -91.2(3)
C13 C1 C10 O2 -36.5(3)
C2 C1 C10 O2 -160.3(2)
C9 C1 C10 O2 83.5(2)
C10 C1 C13 O3 108.6(3)
C2 C1 C13 O3 -127.9(3)
C9 C1 C13 O3 -8.8(4)
C10 C1 C13 O4 -72.1(2)
C2 C1 C13 O4 51.4(3)
C9 C1 C13 O4 170.6(2)
C4 C5 C16 C17 173.9(2)
C6 C5 C16 C17 -5.7(4)
C4 C5 C16 C21 -4.2(3)
C6 C5 C16 C21 176.3(2)
C21 C16 C17 C18 -2.4(4)
C5 C16 C17 C18 179.6(3)
C16 C17 C18 C19 -1.4(5)
C17 C18 C19 C20 3.2(5)
C18 C19 C20 C21 -1.1(5)
C19 C20 C21 C16 -2.8(4)
C19 C20 C21 Se1 177.2(2)
C17 C16 C21 C20 4.6(4)
C5 C16 C21 C20 -177.2(2)
C17 C16 C21 Se1 -175.43(19)
C5 C16 C21 Se1 2.8(3)
C7 C6 C22 C23 -68.5(3)
C5 C6 C22 C23 111.6(3)
C7 C6 C22 C27 108.7(3)
C5 C6 C22 C27 -71.2(3)
C27 C22 C23 C24 -0.6(4)
C6 C22 C23 C24 176.7(3)
C22 C23 C24 C25 1.0(5)
C23 C24 C25 C26 -0.6(5)
C23 C24 C25 C28 178.9(3)
C24 C25 C26 C27 -0.1(5)
C28 C25 C26 C27 -179.6(3)
C25 C26 C27 C22 0.4(5)
C23 C22 C27 C26 -0.1(4)
C6 C22 C27 C26 -177.4(3)
C24 C25 C28 C29 63.9(6)
C26 C25 C28 C29 -116.6(5)
C8 C7 C30 C31 94(4)
C6 C7 C30 C31 -84(4)
C7 C30 C31 C32 113(5)
C30 C31 C32 C37 140(5)
C30 C31 C32 C33 -38(5)
C37 C32 C33 C34 -2.2(4)
C31 C32 C33 C34 175.9(2)
C32 C33 C34 C35 -0.5(4)
C33 C34 C35 C36 2.4(4)
C33 C34 C35 C38 -174.8(3)
C34 C35 C36 C37 -1.5(4)
C38 C35 C36 C37 175.8(3)
C35 C36 C37 C32 -1.3(5)
C33 C32 C37 C36 3.1(4)
C31 C32 C37 C36 -175.0(3)
C34 C35 C38 C39 83.4(4)
C36 C35 C38 C39 -93.8(4)
O1 C10 O2 C11 4.2(4)
C1 C10 O2 C11 -170.5(2)
C12 C11 O2 C10 -171.6(3)
O3 C13 O4 C14 2.1(4)
C1 C13 O4 C14 -177.2(2)
C15 C14 O4 C13 172.7(3)
C3 C4 Se1 C21 176.1(2)
C5 C4 Se1 C21 -1.66(18)
C20 C21 Se1 C4 179.3(3)
C16 C21 Se1 C4 -0.72(19)
